data_2236377
loop_
_publ_author_name
'Yusof, M. Sukeri M.'
'Arshad, Suhana'
'Razak, Ibrahim Abdul'
'Rahman, Azhar Abdul'

_publ_section_title
;
 4-<i>tert</i>-Butyl-<i>N</i>-[(2,6-dimethylphenyl)carbamothioyl]benzamide
;
_journal_coeditor_code IS5176
_journal_issue 9
_journal_name_full 'Acta Crystallographica Section E'
_journal_page_first o2670
_journal_paper_doi 10.1107/S1600536812034174
_journal_volume 68
_journal_year 2012
_chemical_formula_iupac 'C20 H24 N2 O S'
_chemical_formula_moiety 'C20 H24 N2 O S'
_chemical_formula_sum 'C20 H24 N2 O S'
_chemical_formula_weight 340.47
_chemical_name_systematic
;
4-<i>tert</i>-Butyl-<i>N</i>-[(2,6-dimethylphenyl)carbamothioyl]benzamide
;
_space_group_IT_number 14
_symmetry_cell_setting monoclinic
_symmetry_space_group_name_Hall '-P 2ybc'
_symmetry_space_group_name_H-M 'P 1 21/c 1'
_atom_sites_solution_hydrogens geom
_atom_sites_solution_primary direct
_atom_sites_solution_secondary difmap
_audit_creation_method SHELXL-97
_cell_angle_alpha 90.00
_cell_angle_beta 114.8860(10)
_cell_angle_gamma 90.00
_cell_formula_units_Z 8
_cell_length_a 19.5893(2)
_cell_length_b 8.81180(10)
_cell_length_c 23.5034(2)
_cell_measurement_reflns_used 9861
_cell_measurement_temperature 100.0(10)
_cell_measurement_theta_max 30.04
_cell_measurement_theta_min 2.29
_cell_volume 3680.37(7)
_computing_cell_refinement 'SAINT (Bruker, 2009)'
_computing_data_collection 'APEX2 (Bruker, 2009)'
_computing_data_reduction 'SAINT (Bruker, 2009)'
_computing_molecular_graphics 'SHELXTL (Sheldrick, 2008)'
_computing_publication_material
;
SHELXTL (Sheldrick, 2008) and PLATON (Spek, 2009)
;
_computing_structure_refinement 'SHELXTL (Sheldrick, 2008)'
_computing_structure_solution 'SHELXTL (Sheldrick, 2008)'
_diffrn_ambient_temperature 100.0(10)
_diffrn_measured_fraction_theta_full 0.998
_diffrn_measured_fraction_theta_max 0.998
_diffrn_measurement_device_type
;
Bruker SMART APEXII CCD area-detector
;
_diffrn_measurement_method '\f and \w scans'
_diffrn_radiation_monochromator graphite
_diffrn_radiation_source 'fine-focus sealed tube'
_diffrn_radiation_type MoK\a
_diffrn_radiation_wavelength 0.71073
_diffrn_reflns_av_R_equivalents 0.0442
_diffrn_reflns_av_sigmaI/netI 0.0377
_diffrn_reflns_limit_h_max 27
_diffrn_reflns_limit_h_min -27
_diffrn_reflns_limit_k_max 12
_diffrn_reflns_limit_k_min -12
_diffrn_reflns_limit_l_max 33
_diffrn_reflns_limit_l_min -33
_diffrn_reflns_number 67130
_diffrn_reflns_theta_full 30.10
_diffrn_reflns_theta_max 30.10
_diffrn_reflns_theta_min 1.77
_exptl_absorpt_coefficient_mu 0.184
_exptl_absorpt_correction_T_max 0.9702
_exptl_absorpt_correction_T_min 0.9289
_exptl_absorpt_correction_type multi-scan
_exptl_absorpt_process_details '(<i>SADABS</i>; Bruker, 2009)'
_exptl_crystal_colour yellow
_exptl_crystal_density_diffrn 1.229
_exptl_crystal_density_method 'not measured'
_exptl_crystal_description Block
_exptl_crystal_F_000 1456
_exptl_crystal_size_max 0.41
_exptl_crystal_size_mid 0.22
_exptl_crystal_size_min 0.17
_refine_diff_density_max 0.433
_refine_diff_density_min -0.244
_refine_ls_extinction_method none
_refine_ls_goodness_of_fit_ref 1.043
_refine_ls_hydrogen_treatment mixed
_refine_ls_matrix_type full
_refine_ls_number_parameters 459
_refine_ls_number_reflns 10823
_refine_ls_number_restraints 0
_refine_ls_restrained_S_all 1.043
_refine_ls_R_factor_all 0.0727
_refine_ls_R_factor_gt 0.0507
_refine_ls_shift/su_max 0.001
_refine_ls_shift/su_mean 0.000
_refine_ls_structure_factor_coef Fsqd
_refine_ls_weighting_details 'calc w=1/[\s^2^(Fo^2^)+(0.0433P)^2^+2.0471P] where P=(Fo^2^+2Fc^2^)/3'
_refine_ls_weighting_scheme calc
_refine_ls_wR_factor_gt 0.1100
_refine_ls_wR_factor_ref 0.1196
_reflns_number_gt 8234
_reflns_number_total 10823
_reflns_threshold_expression I>2\s(I)
_cod_data_source_file is5176.cif
_cod_data_source_block I
_cod_original_cell_volume 3680.37(6)
_cod_original_sg_symbol_H-M 'P 21/c'
_cod_database_code 2236377
_cod_database_fobs_code 2236377

loop_
_symmetry_equiv_pos_as_xyz
'x, y, z'
'-x, y+1/2, -z+1/2'
'-x, -y, -z'
'x, -y-1/2, z-1/2'

loop_
_atom_site_type_symbol
_atom_site_label
_atom_site_fract_x
_atom_site_fract_y
_atom_site_fract_z
_atom_site_U_iso_or_equiv
_atom_site_adp_type
_atom_site_calc_flag
_atom_site_refinement_flags
_atom_site_occupancy
_atom_site_symmetry_multiplicity
S S1A 0.33613(2) 0.71302(5) 0.125254(16) 0.02173(9) Uani d . 1 1
O O1A 0.17289(6) 0.71337(13) 0.21821(5) 0.0218(2) Uani d . 1 1
N N1A 0.20809(7) 0.71907(15) 0.13716(6) 0.0175(2) Uani d . 1 1
N N2A 0.31610(7) 0.70427(14) 0.23058(5) 0.0151(2) Uani d . 1 1
C C1A 0.02289(8) 0.77443(18) 0.13710(7) 0.0205(3) Uani d . 1 1
H H1AA 0.0382 0.7907 0.1798 0.025 Uiso calc R 1 1
C C2A -0.05243(9) 0.79149(19) 0.09627(7) 0.0222(3) Uani d . 1 1
H H2AA -0.0867 0.8200 0.1122 0.027 Uiso calc R 1 1
C C3A -0.07793(8) 0.76693(16) 0.03200(7) 0.0170(3) Uani d . 1 1
C C4A -0.02428(9) 0.72404(19) 0.01032(7) 0.0229(3) Uani d . 1 1
H H4AA -0.0397 0.7062 -0.0323 0.028 Uiso calc R 1 1
C C5A 0.05104(9) 0.70740(18) 0.05048(7) 0.0222(3) Uani d . 1 1
H H5AA 0.0854 0.6789 0.0346 0.027 Uiso calc R 1 1
C C6A 0.07568(8) 0.73333(16) 0.11479(6) 0.0159(3) Uani d . 1 1
C C7A 0.15550(8) 0.72049(16) 0.16165(6) 0.0160(3) Uani d . 1 1
C C8A 0.28677(8) 0.71169(16) 0.16839(6) 0.0157(3) Uani d . 1 1
C C9A 0.39627(8) 0.69750(16) 0.26710(6) 0.0136(3) Uani d . 1 1
C C10A 0.43051(8) 0.55544(16) 0.28225(6) 0.0154(3) Uani d . 1 1
C C11A 0.50857(8) 0.55097(17) 0.31649(7) 0.0188(3) Uani d . 1 1
H H11A 0.5332 0.4580 0.3270 0.023 Uiso calc R 1 1
C C12A 0.54946(8) 0.68438(18) 0.33479(7) 0.0199(3) Uani d . 1 1
H H12A 0.6015 0.6799 0.3570 0.024 Uiso calc R 1 1
C C13A 0.51391(8) 0.82473(17) 0.32053(7) 0.0182(3) Uani d . 1 1
H H13A 0.5421 0.9132 0.3338 0.022 Uiso calc R 1 1
C C14A 0.43598(8) 0.83310(16) 0.28633(6) 0.0150(3) Uani d . 1 1
C C15A 0.38419(9) 0.41307(17) 0.26297(7) 0.0222(3) Uani d . 1 1
H H15A 0.3561 0.4120 0.2182 0.033 Uiso calc R 1 1
H H15B 0.3500 0.4100 0.2826 0.033 Uiso calc R 1 1
H H15C 0.4168 0.3263 0.2757 0.033 Uiso calc R 1 1
C C16A 0.39558(9) 0.98275(17) 0.27133(7) 0.0213(3) Uani d . 1 1
H H16A 0.3661 0.9904 0.2269 0.032 Uiso calc R 1 1
H H16B 0.4317 1.0638 0.2850 0.032 Uiso calc R 1 1
H H16C 0.3632 0.9898 0.2925 0.032 Uiso calc R 1 1
C C17A -0.16009(8) 0.79010(17) -0.01444(7) 0.0199(3) Uani d . 1 1
C C18A -0.16415(10) 0.9314(2) -0.05418(8) 0.0301(4) Uani d . 1 1
H H18A -0.1473 1.0186 -0.0273 0.045 Uiso calc R 1 1
H H18B -0.2151 0.9468 -0.0842 0.045 Uiso calc R 1 1
H H18C -0.1325 0.9169 -0.0757 0.045 Uiso calc R 1 1
C C19A -0.18877(9) 0.65003(19) -0.05713(7) 0.0248(3) Uani d . 1 1
H H19A -0.1865 0.5626 -0.0320 0.037 Uiso calc R 1 1
H H19B -0.1578 0.6335 -0.0792 0.037 Uiso calc R 1 1
H H19C -0.2399 0.6667 -0.0868 0.037 Uiso calc R 1 1
C C20A -0.21171(9) 0.8148(2) 0.01879(8) 0.0313(4) Uani d . 1 1
H H20A -0.1971 0.9059 0.0434 0.047 Uiso calc R 1 1
H H20B -0.2075 0.7299 0.0457 0.047 Uiso calc R 1 1
H H20C -0.2628 0.8240 -0.0119 0.047 Uiso calc R 1 1
S S1B 0.33713(2) 0.71970(5) 0.375613(16) 0.01977(9) Uani d . 1 1
O O1B 0.16877(6) 0.80776(13) 0.45954(5) 0.0227(2) Uani d . 1 1
N N1B 0.20713(7) 0.73436(14) 0.38416(6) 0.0156(2) Uani d . 1 1
N N2B 0.31391(7) 0.76209(14) 0.47819(5) 0.0151(2) Uani d . 1 1
C C1B 0.01921(8) 0.84843(17) 0.36482(7) 0.0188(3) Uani d . 1 1
H H1BA 0.0335 0.9178 0.3976 0.023 Uiso calc R 1 1
C C2B -0.05593(8) 0.83488(17) 0.32340(7) 0.0194(3) Uani d . 1 1
H H2BA -0.0911 0.8985 0.3280 0.023 Uiso calc R 1 1
C C3B -0.08026(8) 0.72766(16) 0.27467(7) 0.0159(3) Uani d . 1 1
C C4B -0.02515(8) 0.64045(17) 0.26716(7) 0.0196(3) Uani d . 1 1
H H4BA -0.0393 0.5703 0.2346 0.024 Uiso calc R 1 1
C C5B 0.05073(8) 0.65653(17) 0.30748(7) 0.0188(3) Uani d . 1 1
H H5BA 0.0865 0.5987 0.3009 0.023 Uiso calc R 1 1
C C6B 0.07355(8) 0.75798(16) 0.35734(7) 0.0156(3) Uani d . 1 1
C C7B 0.15330(8) 0.76964(16) 0.40537(7) 0.0159(3) Uani d . 1 1
C C8B 0.28580(8) 0.74046(15) 0.41641(6) 0.0147(3) Uani d . 1 1
C C9B 0.39374(8) 0.77562(16) 0.51574(6) 0.0144(3) Uani d . 1 1
C C10B 0.43690(8) 0.64373(16) 0.53508(6) 0.0169(3) Uani d . 1 1
C C11B 0.51411(9) 0.66015(18) 0.57088(7) 0.0212(3) Uani d . 1 1
H H11B 0.5444 0.5745 0.5845 0.025 Uiso calc R 1 1
C C12B 0.54591(9) 0.80337(19) 0.58635(7) 0.0231(3) Uani d . 1 1
H H12B 0.5976 0.8129 0.6097 0.028 Uiso calc R 1 1
C C13B 0.50172(9) 0.93235(18) 0.56754(7) 0.0212(3) Uani d . 1 1
H H13B 0.5239 1.0276 0.5786 0.025 Uiso calc R 1 1
C C14B 0.42422(8) 0.92070(16) 0.53205(6) 0.0168(3) Uani d . 1 1
C C15B 0.40121(9) 0.48993(17) 0.51972(7) 0.0230(3) Uani d . 1 1
H H15D 0.4396 0.4134 0.5345 0.035 Uiso calc R 1 1
H H15E 0.3734 0.4807 0.4751 0.035 Uiso calc R 1 1
H H15F 0.3678 0.4772 0.5397 0.035 Uiso calc R 1 1
C C16B 0.37459(9) 1.05825(18) 0.51222(7) 0.0240(3) Uani d . 1 1
H H16D 0.3453 1.0560 0.4676 0.036 Uiso calc R 1 1
H H16E 0.4051 1.1481 0.5234 0.036 Uiso calc R 1 1
H H16F 0.3415 1.0587 0.5329 0.036 Uiso calc R 1 1
C C17B -0.16468(8) 0.70816(17) 0.23318(7) 0.0178(3) Uani d . 1 1
C C18B -0.20564(9) 0.6758(2) 0.27498(8) 0.0258(3) Uani d . 1 1
H H18D -0.1854 0.5855 0.2991 0.039 Uiso calc R 1 1
H H18E -0.2583 0.6617 0.2492 0.039 Uiso calc R 1 1
H H18F -0.1989 0.7599 0.3028 0.039 Uiso calc R 1 1
C C19B -0.18011(9) 0.57519(18) 0.18737(7) 0.0244(3) Uani d . 1 1
H H19D -0.1609 0.4832 0.2105 0.037 Uiso calc R 1 1
H H19E -0.1557 0.5935 0.1601 0.037 Uiso calc R 1 1
H H19F -0.2334 0.5655 0.1628 0.037 Uiso calc R 1 1
C C20B -0.19667(9) 0.85460(18) 0.19550(7) 0.0218(3) Uani d . 1 1
H H20D -0.2496 0.8423 0.1702 0.033 Uiso calc R 1 1
H H20E -0.1716 0.8748 0.1689 0.033 Uiso calc R 1 1
H H20F -0.1888 0.9379 0.2239 0.033 Uiso calc R 1 1
H H2NA 0.2879(10) 0.707(2) 0.2491(8) 0.022(5) Uiso d . 1 1
H H2NB 0.2845(11) 0.776(2) 0.4955(9) 0.031(5) Uiso d . 1 1
H H1NB 0.1927(11) 0.720(2) 0.3461(9) 0.027(5) Uiso d . 1 1
H H1NA 0.1930(11) 0.727(2) 0.0994(9) 0.030(5) Uiso d . 1 1

loop_
_atom_site_aniso_label
_atom_site_aniso_U_11
_atom_site_aniso_U_22
_atom_site_aniso_U_33
_atom_site_aniso_U_12
_atom_site_aniso_U_13
_atom_site_aniso_U_23
S1A 0.01282(18) 0.0403(2) 0.01273(16) -0.00115(15) 0.00602(14) -0.00031(14)
O1A 0.0139(5) 0.0350(6) 0.0162(5) 0.0015(4) 0.0062(4) 0.0028(4)
N1A 0.0114(6) 0.0274(6) 0.0124(5) 0.0003(5) 0.0036(5) 0.0013(5)
N2A 0.0121(6) 0.0216(6) 0.0130(5) 0.0010(5) 0.0069(5) 0.0005(4)
C1A 0.0135(7) 0.0320(8) 0.0155(6) 0.0011(6) 0.0056(6) 0.0001(6)
C2A 0.0149(7) 0.0319(8) 0.0213(7) 0.0031(6) 0.0092(6) -0.0011(6)
C3A 0.0132(7) 0.0184(7) 0.0184(7) 0.0003(5) 0.0055(6) 0.0018(5)
C4A 0.0150(8) 0.0355(9) 0.0172(7) 0.0002(6) 0.0056(6) -0.0033(6)
C5A 0.0157(7) 0.0317(8) 0.0203(7) 0.0011(6) 0.0088(6) -0.0039(6)
C6A 0.0117(7) 0.0180(6) 0.0166(6) 0.0001(5) 0.0046(5) 0.0016(5)
C7A 0.0141(7) 0.0162(6) 0.0173(6) 0.0007(5) 0.0063(5) 0.0013(5)
C8A 0.0125(7) 0.0182(6) 0.0156(6) -0.0005(5) 0.0051(5) 0.0002(5)
C9A 0.0107(6) 0.0195(7) 0.0109(6) 0.0013(5) 0.0048(5) 0.0009(5)
C10A 0.0161(7) 0.0170(6) 0.0150(6) 0.0009(5) 0.0086(5) 0.0011(5)
C11A 0.0166(7) 0.0222(7) 0.0185(7) 0.0069(5) 0.0083(6) 0.0053(5)
C12A 0.0113(7) 0.0308(8) 0.0158(6) 0.0023(6) 0.0041(5) 0.0022(5)
C13A 0.0154(7) 0.0230(7) 0.0166(6) -0.0034(5) 0.0071(6) -0.0015(5)
C14A 0.0149(7) 0.0173(6) 0.0137(6) 0.0012(5) 0.0069(5) 0.0001(5)
C15A 0.0235(8) 0.0179(7) 0.0267(8) -0.0016(6) 0.0119(7) 0.0002(6)
C16A 0.0227(8) 0.0182(7) 0.0236(7) 0.0037(6) 0.0105(6) 0.0017(5)
C17A 0.0116(7) 0.0243(7) 0.0204(7) 0.0030(5) 0.0034(6) 0.0032(6)
C18A 0.0241(9) 0.0289(9) 0.0285(8) 0.0018(7) 0.0025(7) 0.0081(7)
C19A 0.0150(7) 0.0289(8) 0.0250(8) -0.0023(6) 0.0030(6) -0.0007(6)
C20A 0.0121(8) 0.0489(11) 0.0294(8) 0.0061(7) 0.0055(7) -0.0008(7)
S1B 0.01337(18) 0.0342(2) 0.01263(15) 0.00004(14) 0.00637(14) -0.00061(14)
O1B 0.0147(5) 0.0346(6) 0.0181(5) -0.0001(4) 0.0063(4) -0.0059(4)
N1B 0.0102(6) 0.0230(6) 0.0125(5) 0.0005(4) 0.0037(5) -0.0006(4)
N2B 0.0110(6) 0.0221(6) 0.0131(5) -0.0007(4) 0.0059(5) -0.0011(4)
C1B 0.0145(7) 0.0207(7) 0.0201(7) -0.0021(5) 0.0064(6) -0.0059(5)
C2B 0.0138(7) 0.0204(7) 0.0242(7) 0.0005(5) 0.0082(6) -0.0055(6)
C3B 0.0116(7) 0.0167(6) 0.0181(6) -0.0018(5) 0.0050(5) -0.0007(5)
C4B 0.0162(7) 0.0214(7) 0.0197(7) -0.0008(5) 0.0061(6) -0.0058(5)
C5B 0.0132(7) 0.0215(7) 0.0206(7) 0.0029(5) 0.0060(6) -0.0031(5)
C6B 0.0116(7) 0.0173(6) 0.0181(6) -0.0005(5) 0.0063(5) 0.0006(5)
C7B 0.0116(7) 0.0173(6) 0.0185(6) -0.0002(5) 0.0059(5) -0.0001(5)
C8B 0.0115(7) 0.0164(6) 0.0157(6) 0.0000(5) 0.0054(5) 0.0013(5)
C9B 0.0114(7) 0.0219(7) 0.0110(6) -0.0014(5) 0.0057(5) -0.0005(5)
C10B 0.0169(7) 0.0209(7) 0.0137(6) -0.0009(5) 0.0073(5) 0.0003(5)
C11B 0.0163(7) 0.0300(8) 0.0177(7) 0.0044(6) 0.0076(6) 0.0040(6)
C12B 0.0122(7) 0.0390(9) 0.0167(7) -0.0034(6) 0.0048(6) 0.0011(6)
C13B 0.0190(8) 0.0286(8) 0.0171(7) -0.0086(6) 0.0086(6) -0.0036(6)
C14B 0.0159(7) 0.0218(7) 0.0145(6) -0.0020(5) 0.0083(5) -0.0013(5)
C15B 0.0248(8) 0.0207(7) 0.0217(7) -0.0001(6) 0.0079(6) 0.0005(6)
C16B 0.0253(8) 0.0218(7) 0.0256(8) 0.0003(6) 0.0114(7) 0.0004(6)
C17B 0.0123(7) 0.0196(7) 0.0190(6) -0.0025(5) 0.0041(5) -0.0026(5)
C18B 0.0164(8) 0.0352(9) 0.0252(8) -0.0066(6) 0.0081(6) -0.0002(6)
C19B 0.0177(8) 0.0244(8) 0.0249(8) -0.0022(6) 0.0028(6) -0.0061(6)
C20B 0.0152(7) 0.0241(7) 0.0230(7) 0.0003(6) 0.0051(6) -0.0005(6)

loop_
_atom_type_symbol
_atom_type_description
_atom_type_scat_dispersion_real
_atom_type_scat_dispersion_imag
_atom_type_scat_source
C C 0.0033 0.0016 'International Tables Vol C Tables 4.2.6.8 and 6.1.1.4'
H H 0.0000 0.0000 'International Tables Vol C Tables 4.2.6.8 and 6.1.1.4'
N N 0.0061 0.0033 'International Tables Vol C Tables 4.2.6.8 and 6.1.1.4'
O O 0.0106 0.0060 'International Tables Vol C Tables 4.2.6.8 and 6.1.1.4'
S S 0.1246 0.1234 'International Tables Vol C Tables 4.2.6.8 and 6.1.1.4'

loop_
_geom_angle_atom_site_label_1
_geom_angle_atom_site_label_2
_geom_angle_atom_site_label_3
_geom_angle
C7A N1A C8A 129.29(12)
C7A N1A H1NA 117.7(14)
C8A N1A H1NA 112.9(14)
C8A N2A C9A 121.09(12)
C8A N2A H2NA 119.9(12)
C9A N2A H2NA 119.0(12)
C2A C1A C6A 120.68(14)
C2A C1A H1AA 119.7
C6A C1A H1AA 119.7
C1A C2A C3A 121.60(14)
C1A C2A H2AA 119.2
C3A C2A H2AA 119.2
C2A C3A C4A 117.07(13)
C2A C3A C17A 122.80(13)
C4A C3A C17A 120.10(13)
C5A C4A C3A 121.91(14)
C5A C4A H4AA 119.0
C3A C4A H4AA 119.0
C4A C5A C6A 120.23(14)
C4A C5A H5AA 119.9
C6A C5A H5AA 119.9
C1A C6A C5A 118.50(13)
C1A C6A C7A 117.18(13)
C5A C6A C7A 124.32(13)
O1A C7A N1A 122.52(13)
O1A C7A C6A 122.06(13)
N1A C7A C6A 115.41(12)
N2A C8A N1A 116.70(12)
N2A C8A S1A 125.15(11)
N1A C8A S1A 118.15(10)
C14A C9A C10A 122.99(13)
C14A C9A N2A 118.55(12)
C10A C9A N2A 118.46(12)
C9A C10A C11A 117.70(13)
C9A C10A C15A 120.56(13)
C11A C10A C15A 121.73(13)
C12A C11A C10A 120.31(13)
C12A C11A H11A 119.8
C10A C11A H11A 119.8
C11A C12A C13A 120.99(14)
C11A C12A H12A 119.5
C13A C12A H12A 119.5
C12A C13A C14A 120.10(14)
C12A C13A H13A 119.9
C14A C13A H13A 119.9
C9A C14A C13A 117.86(13)
C9A C14A C16A 120.66(13)
C13A C14A C16A 121.47(13)
C10A C15A H15A 109.5
C10A C15A H15B 109.5
H15A C15A H15B 109.5
C10A C15A H15C 109.5
H15A C15A H15C 109.5
H15B C15A H15C 109.5
C14A C16A H16A 109.5
C14A C16A H16B 109.5
H16A C16A H16B 109.5
C14A C16A H16C 109.5
H16A C16A H16C 109.5
H16B C16A H16C 109.5
C20A C17A C3A 112.14(13)
C20A C17A C18A 108.56(14)
C3A C17A C18A 108.12(13)
C20A C17A C19A 107.93(13)
C3A C17A C19A 110.09(12)
C18A C17A C19A 109.98(13)
C17A C18A H18A 109.5
C17A C18A H18B 109.5
H18A C18A H18B 109.5
C17A C18A H18C 109.5
H18A C18A H18C 109.5
H18B C18A H18C 109.5
C17A C19A H19A 109.5
C17A C19A H19B 109.5
H19A C19A H19B 109.5
C17A C19A H19C 109.5
H19A C19A H19C 109.5
H19B C19A H19C 109.5
C17A C20A H20A 109.5
C17A C20A H20B 109.5
H20A C20A H20B 109.5
C17A C20A H20C 109.5
H20A C20A H20C 109.5
H20B C20A H20C 109.5
C7B N1B C8B 129.01(12)
C7B N1B H1NB 117.4(13)
C8B N1B H1NB 112.9(13)
C8B N2B C9B 121.58(12)
C8B N2B H2NB 119.7(13)
C9B N2B H2NB 118.5(13)
C2B C1B C6B 120.13(13)
C2B C1B H1BA 119.9
C6B C1B H1BA 119.9
C1B C2B C3B 121.75(14)
C1B C2B H2BA 119.1
C3B C2B H2BA 119.1
C4B C3B C2B 117.29(13)
C4B C3B C17B 122.80(13)
C2B C3B C17B 119.90(13)
C5B C4B C3B 121.24(13)
C5B C4B H4BA 119.4
C3B C4B H4BA 119.4
C6B C5B C4B 120.75(13)
C6B C5B H5BA 119.6
C4B C5B H5BA 119.6
C5B C6B C1B 118.73(13)
C5B C6B C7B 122.92(13)
C1B C6B C7B 118.29(13)
O1B C7B N1B 123.05(13)
O1B C7B C6B 121.73(13)
N1B C7B C6B 115.23(12)
N2B C8B N1B 116.77(12)
N2B C8B S1B 124.77(11)
N1B C8B S1B 118.46(10)
C14B C9B C10B 122.90(13)
C14B C9B N2B 118.22(13)
C10B C9B N2B 118.88(12)
C11B C10B C9B 117.67(14)
C11B C10B C15B 121.13(14)
C9B C10B C15B 121.17(13)
C12B C11B C10B 120.40(14)
C12B C11B H11B 119.8
C10B C11B H11B 119.8
C13B C12B C11B 120.81(14)
C13B C12B H12B 119.6
C11B C12B H12B 119.6
C12B C13B C14B 120.52(14)
C12B C13B H13B 119.7
C14B C13B H13B 119.7
C9B C14B C13B 117.66(14)
C9B C14B C16B 120.58(13)
C13B C14B C16B 121.76(14)
C10B C15B H15D 109.5
C10B C15B H15E 109.5
H15D C15B H15E 109.5
C10B C15B H15F 109.5
H15D C15B H15F 109.5
H15E C15B H15F 109.5
C14B C16B H16D 109.5
C14B C16B H16E 109.5
H16D C16B H16E 109.5
C14B C16B H16F 109.5
H16D C16B H16F 109.5
H16E C16B H16F 109.5
C19B C17B C18B 107.82(13)
C19B C17B C3B 111.90(12)
C18B C17B C3B 109.13(12)
C19B C17B C20B 108.92(12)
C18B C17B C20B 109.14(13)
C3B C17B C20B 109.88(12)
C17B C18B H18D 109.5
C17B C18B H18E 109.5
H18D C18B H18E 109.5
C17B C18B H18F 109.5
H18D C18B H18F 109.5
H18E C18B H18F 109.5
C17B C19B H19D 109.5
C17B C19B H19E 109.5
H19D C19B H19E 109.5
C17B C19B H19F 109.5
H19D C19B H19F 109.5
H19E C19B H19F 109.5
C17B C20B H20D 109.5
C17B C20B H20E 109.5
H20D C20B H20E 109.5
C17B C20B H20F 109.5
H20D C20B H20F 109.5
H20E C20B H20F 109.5

loop_
_geom_bond_atom_site_label_1
_geom_bond_atom_site_label_2
_geom_bond_distance
S1A C8A 1.6697(15)
O1A C7A 1.2273(17)
N1A C7A 1.3754(19)
N1A C8A 1.4021(18)
N1A H1NA 0.813(19)
N2A C8A 1.3282(17)
N2A C9A 1.4396(18)
N2A H2NA 0.836(19)
C1A C2A 1.389(2)
C1A C6A 1.390(2)
C1A H1AA 0.9300
C2A C3A 1.394(2)
C2A H2AA 0.9300
C3A C4A 1.399(2)
C3A C17A 1.531(2)
C4A C5A 1.385(2)
C4A H4AA 0.9300
C5A C6A 1.399(2)
C5A H5AA 0.9300
C6A C7A 1.4905(19)
C9A C14A 1.3933(19)
C9A C10A 1.3938(19)
C10A C11A 1.397(2)
C10A C15A 1.502(2)
C11A C12A 1.385(2)
C11A H11A 0.9300
C12A C13A 1.389(2)
C12A H12A 0.9300
C13A C14A 1.396(2)
C13A H13A 0.9300
C14A C16A 1.501(2)
C15A H15A 0.9600
C15A H15B 0.9600
C15A H15C 0.9600
C16A H16A 0.9600
C16A H16B 0.9600
C16A H16C 0.9600
C17A C20A 1.531(2)
C17A C18A 1.538(2)
C17A C19A 1.540(2)
C18A H18A 0.9600
C18A H18B 0.9600
C18A H18C 0.9600
C19A H19A 0.9600
C19A H19B 0.9600
C19A H19C 0.9600
C20A H20A 0.9600
C20A H20B 0.9600
C20A H20C 0.9600
S1B C8B 1.6659(15)
O1B C7B 1.2249(17)
N1B C7B 1.3784(19)
N1B C8B 1.4033(18)
N1B H1NB 0.826(19)
N2B C8B 1.3323(17)
N2B C9B 1.4412(18)
N2B H2NB 0.84(2)
C1B C2B 1.387(2)
C1B C6B 1.399(2)
C1B H1BA 0.9300
C2B C3B 1.4043(19)
C2B H2BA 0.9300
C3B C4B 1.395(2)
C3B C17B 1.5356(19)
C4B C5B 1.394(2)
C4B H4BA 0.9300
C5B C6B 1.3898(19)
C5B H5BA 0.9300
C6B C7B 1.4970(19)
C9B C14B 1.395(2)
C9B C10B 1.396(2)
C10B C11B 1.395(2)
C10B C15B 1.498(2)
C11B C12B 1.387(2)
C11B H11B 0.9300
C12B C13B 1.384(2)
C12B H12B 0.9300
C13B C14B 1.395(2)
C13B H13B 0.9300
C14B C16B 1.500(2)
C15B H15D 0.9600
C15B H15E 0.9600
C15B H15F 0.9600
C16B H16D 0.9600
C16B H16E 0.9600
C16B H16F 0.9600
C17B C19B 1.533(2)
C17B C18B 1.534(2)
C17B C20B 1.541(2)
C18B H18D 0.9600
C18B H18E 0.9600
C18B H18F 0.9600
C19B H19D 0.9600
C19B H19E 0.9600
C19B H19F 0.9600
C20B H20D 0.9600
C20B H20E 0.9600
C20B H20F 0.9600

loop_
_geom_hbond_atom_site_label_D
_geom_hbond_atom_site_label_H
_geom_hbond_atom_site_label_A
_geom_hbond_site_symmetry_A
_geom_hbond_distance_DH
_geom_hbond_distance_HA
_geom_hbond_distance_DA
_geom_hbond_angle_DHA
_geom_hbond_publ_flag
N2A H2NA O1A . 0.84(2) 2.06(2) 2.6972(19) 133.1(16) yes
N2B H2NB O1B . 0.84(2) 2.08(2) 2.7183(19) 132.4(17) yes
N2A H2NA S1B . 0.84(2) 2.715(17) 3.2598(12) 124.3(16) yes
N2B H2NB S1A 4_576 0.84(2) 2.780(19) 3.3044(12) 121.9(16) yes

loop_
_geom_torsion_atom_site_label_1
_geom_torsion_atom_site_label_2
_geom_torsion_atom_site_label_3
_geom_torsion_atom_site_label_4
_geom_torsion
C6A C1A C2A C3A 0.6(2)
C1A C2A C3A C4A 0.1(2)
C1A C2A C3A C17A -177.84(15)
C2A C3A C4A C5A -0.4(2)
C17A C3A C4A C5A 177.56(15)
C3A C4A C5A C6A 0.1(2)
C2A C1A C6A C5A -0.9(2)
C2A C1A C6A C7A 178.83(14)
C4A C5A C6A C1A 0.6(2)
C4A C5A C6A C7A -179.15(14)
C8A N1A C7A O1A -0.8(2)
C8A N1A C7A C6A 178.44(13)
C1A C6A C7A O1A 15.5(2)
C5A C6A C7A O1A -164.77(15)
C1A C6A C7A N1A -163.75(13)
C5A C6A C7A N1A 16.0(2)
C9A N2A C8A N1A -179.51(12)
C9A N2A C8A S1A 0.4(2)
C7A N1A C8A N2A 0.3(2)
C7A N1A C8A S1A -179.62(12)
C8A N2A C9A C14A 89.39(16)
C8A N2A C9A C10A -91.38(16)
C14A C9A C10A C11A -2.2(2)
N2A C9A C10A C11A 178.57(12)
C14A C9A C10A C15A 176.84(13)
N2A C9A C10A C15A -2.36(19)
C9A C10A C11A C12A 0.6(2)
C15A C10A C11A C12A -178.50(14)
C10A C11A C12A C13A 1.1(2)
C11A C12A C13A C14A -1.1(2)
C10A C9A C14A C13A 2.2(2)
N2A C9A C14A C13A -178.61(12)
C10A C9A C14A C16A -176.94(13)
N2A C9A C14A C16A 2.26(19)
C12A C13A C14A C9A -0.5(2)
C12A C13A C14A C16A 178.65(13)
C2A C3A C17A C20A -10.1(2)
C4A C3A C17A C20A 172.02(15)
C2A C3A C17A C18A 109.54(17)
C4A C3A C17A C18A -68.33(18)
C2A C3A C17A C19A -130.29(15)
C4A C3A C17A C19A 51.83(19)
C6B C1B C2B C3B 2.4(2)
C1B C2B C3B C4B -3.6(2)
C1B C2B C3B C17B 175.19(14)
C2B C3B C4B C5B 1.7(2)
C17B C3B C4B C5B -177.09(14)
C3B C4B C5B C6B 1.4(2)
C4B C5B C6B C1B -2.7(2)
C4B C5B C6B C7B 174.29(14)
C2B C1B C6B C5B 0.8(2)
C2B C1B C6B C7B -176.34(13)
C8B N1B C7B O1B -3.1(2)
C8B N1B C7B C6B 177.00(13)
C5B C6B C7B O1B -149.96(15)
C1B C6B C7B O1B 27.0(2)
C5B C6B C7B N1B 29.9(2)
C1B C6B C7B N1B -153.11(13)
C9B N2B C8B N1B -177.78(12)
C9B N2B C8B S1B 2.5(2)
C7B N1B C8B N2B 10.6(2)
C7B N1B C8B S1B -169.63(12)
C8B N2B C9B C14B 98.87(16)
C8B N2B C9B C10B -82.20(17)
C14B C9B C10B C11B -1.7(2)
N2B C9B C10B C11B 179.41(12)
C14B C9B C10B C15B 176.33(14)
N2B C9B C10B C15B -2.5(2)
C9B C10B C11B C12B 0.1(2)
C15B C10B C11B C12B -177.96(14)
C10B C11B C12B C13B 1.1(2)
C11B C12B C13B C14B -0.6(2)
C10B C9B C14B C13B 2.1(2)
N2B C9B C14B C13B -178.98(12)
C10B C9B C14B C16B -177.36(13)
N2B C9B C14B C16B 1.5(2)
C12B C13B C14B C9B -0.9(2)
C12B C13B C14B C16B 178.56(14)
C4B C3B C17B C19B 4.6(2)
C2B C3B C17B C19B -174.13(14)
C4B C3B C17B C18B 123.81(15)
C2B C3B C17B C18B -54.90(18)
C4B C3B C17B C20B -116.55(15)
C2B C3B C17B C20B 64.74(17)

loop_
_cod_related_entry_id
_cod_related_entry_database
_cod_related_entry_code
1 ChemSpider 4109568
